data_1559927
loop_
_publ_author_name
'Husebye, Steinar'
'Maartmann-Moe, Knut'
'Mikalsen, Oyvind'

_publ_section_title
;
 The Crystal and Molecular Structure of the Dimeric Compound of
 Phenyltellurenyl Imidotetraphenyldithiodiphosphinate
;
_journal_name_full 'Acta Chemica Scandinavica'
_journal_page_first 802
_journal_page_last 805
_journal_paper_doi 10.3891/acta.chem.scand.44-0802
_journal_volume 44
_journal_year 1990
_chemical_formula_sum 'C30 H25 N P2 S2 Te'
_chemical_formula_weight 653.22
_chemical_name_common
;
Phenyltellurenyl Imidotetraphenyldithiodiphosphinate
;
_space_group_IT_number 14
_space_group_name_Hall '-P 2yn'
_space_group_name_H-M_alt 'P 1 21/n 1'
_symmetry_cell_setting monoclinic
_symmetry_Int_Tables_number 14
_symmetry_space_group_name_Hall '-P 2yn'
_symmetry_space_group_name_H-M 'P 1 21/n 1'
_cell_angle_alpha 90.
_cell_angle_beta 101.92(2)
_cell_angle_gamma 90.
_cell_formula_units_Z 4
_cell_length_a 10.557(3)
_cell_length_b 23.836(4)
_cell_length_c 11.604(2)
_cell_volume 2857.0(11)
_diffrn_ambient_temperature 293
_diffrn_radiation_probe x-ray
_diffrn_radiation_type MoK\a
_diffrn_radiation_wavelength 0.71073
_exptl_absorpt_coefficient_mu 1.3126
_exptl_crystal_density_diffrn 1.519
_exptl_crystal_F_000 1304
_refine_ls_goodness_of_fit_ref 1.223
_refine_ls_number_reflns 2242
_refine_ls_R_factor_gt 0.062
_refine_ls_wR_factor_gt 0.040
_cod_data_source_file Acta-Chem-Scand-1990-44-802.cif
_cod_data_source_block 1
_cod_depositor_comments
;

2022-06-21
Z value fixed to be consistent with given formula
                 miguel
;
_cod_original_formula_units_Z 8
_cod_original_sg_symbol_H-M 'P 21/n'
_cod_database_code 1559927

loop_
_space_group_symop_id
_space_group_symop_operation_xyz
1 x,y,z
2 1/2-x,1/2+y,1/2-z
3 -x,-y,-z
4 1/2+x,1/2-y,1/2+z

loop_
_atom_site_label
_atom_site_type_symbol
_atom_site_thermal_displace_type
_atom_site_fract_x
_atom_site_fract_y
_atom_site_fract_z
_atom_site_occupancy
_atom_site_U_iso_or_equiv
_atom_site_calc_flag
_atom_site_refinement_flags
_atom_site_disorder_assembly
_atom_site_disorder_group
Te Te Uiso 0.10779(8) 0.03301(3) 0.13277(6) 1.000 0.0445(1) . . . .
S1 S Uiso 0.3449(3) 0.00790(10) 0.1406(2) 1.000 0.0465(9) . . . .
S2 S Uiso 0.4177(3) -0.06520(10) -0.1473(3) 1.000 0.0521(10) . . . .
P1 P Uiso 0.3456(3) -0.07540(10) 0.1818(2) 1.000 0.0356(9) . . . .
P2 P Uiso 0.1988(3) -0.12780(10) -0.0330(2) 1.000 0.0365(9) . . . .
N N Uiso 0.2402(7) -0.1142(3) 0.1037(6) 1.000 0.036(3) . . . .
C1 C Uiso 0.1590(10) 0.0645(4) 0.3060(8) 1.000 0.042(4) . . . .
C2 C Uiso 0.2330(10) 0.1122(5) 0.3281(9) 1.000 0.062(4) . . . .
C3 C Uiso 0.2680(10) 0.1322(5) 0.4420(10) 1.000 0.082(5) . . . .
C4 C Uiso 0.2320(10) 0.1057(6) 0.5350(10) 1.000 0.080(5) . . . .
C5 C Uiso 0.1580(10) 0.0595(6) 0.5114(9) 1.000 0.081(5) . . . .
C6 C Uiso 0.1220(10) 0.0385(5) 0.3983(8) 1.000 0.056(4) . . . .
C7 C Uiso 0.5084(9) -0.0986(4) 0.1786(8) 1.000 0.041(4) . . . .
C8 C Uiso 0.6040(10) -0.0633(4) 0.1583(9) 1.000 0.056(4) . . . .
C9 C Uiso 0.7240(10) -0.0849(5) 0.1448(9) 1.000 0.061(4) . . . .
C10 C Uiso 0.7460(10) -0.1413(5) 0.1537(9) 1.000 0.058(4) . . . .
C11 C Uiso 0.6510(10) -0.1763(5) 0.1760(10) 1.000 0.065(4) . . . .
C12 C Uiso 0.5320(10) -0.1553(5) 0.1891(9) 1.000 0.052(4) . . . .
C13 C Uiso 0.3199(9) -0.0834(4) 0.3287(8) 1.000 0.036(3) . . . .
C14 C Uiso 0.4180(10) -0.0691(5) 0.4259(9) 1.000 0.053(4) . . . .
C15 C Uiso 0.3970(10) -0.0752(6) 0.5390(10) 1.000 0.084(5) . . . .
C16 C Uiso 0.2810(10) -0.0925(5) 0.5572(9) 1.000 0.077(4) . . . .
C17 C Uiso 0.1850(10) -0.1073(5) 0.4630(9) 1.000 0.068(4) . . . .
C18 C Uiso 0.2050(10) -0.1026(5) 0.3506(8) 1.000 0.053(4) . . . .
C19 C Uiso 0.3289(9) -0.1660(4) -0.0797(8) 1.000 0.042(4) . . . .
C20 C Uiso 0.3360(10) -0.2227(5) -0.0750(10) 1.000 0.071(4) . . . .
C21 C Uiso 0.4420(10) -0.2507(5) -0.1010(10) 1.000 0.093(5) . . . .
C22 C Uiso 0.5400(10) -0.2214(7) -0.1310(10) 1.000 0.115(5) . . . .
C23 C Uiso 0.5330(10) -0.1643(7) -0.1330(10) 1.000 0.099(5) . . . .
C24 C Uiso 0.4270(9) -0.1367(5) -0.1107(9) 1.000 0.060(4) . . . .
C25 C Uiso 0.0717(9) -0.1793(4) -0.0443(8) 1.000 0.036(3) . . . .
C26 C Uiso -0.0050(10) -0.1922(5) -0.1523(9) 1.000 0.056(4) . . . .
C27 C Uiso -0.0980(10) -0.2341(5) -0.1600(10) 1.000 0.075(5) . . . .
C28 C Uiso -0.1110(10) -0.2632(5) -0.0600(10) 1.000 0.082(5) . . . .
C29 C Uiso -0.0360(10) -0.2488(5) 0.0470(10) 1.000 0.076(5) . . . .
C30 C Uiso 0.0550(10) -0.2067(5) 0.0550(10) 1.000 0.055(4) . . . .

loop_
_atom_type_symbol
_atom_type_description
_atom_type_scat_dispersion_real
_atom_type_scat_dispersion_imag
_atom_type_scat_source
C C 0.0033 0.0016 ' International Tables Vol C Tables 4.2.6.8 and 6.1.1.4'
N N 0.0061 0.0033 ' International Tables Vol C Tables 4.2.6.8 and 6.1.1.4'
P P 0.1023 0.0942 ' International Tables Vol C Tables 4.2.6.8 and 6.1.1.4'
S S 0.1246 0.1234 ' International Tables Vol C Tables 4.2.6.8 and 6.1.1.4'
Te Te -0.5308 1.6751 ' International Tables Vol C Tables 4.2.6.8 and 6.1.1.4'

loop_
_geom_angle_atom_site_label_1
_geom_angle_atom_site_label_2
_geom_angle_atom_site_label_3
_geom_angle
_geom_angle_site_symmetry_1
_geom_angle_site_symmetry_2
_geom_angle_site_symmetry_3
_geom_angle_publ_flag
S1 Te C1 89.6(3) . . . yes
Te S1 P1 101.08(15) . . . yes
S1 P1 N 117.8(3) . . . yes
S1 P1 C7 104.4(3) . . . yes
S1 P1 C13 109.4(3) . . . yes
N P1 C7 111.6(4) . . . yes
N P1 C13 104.9(4) . . . yes
C7 P1 C13 108.5(4) . . . yes
N P2 C19 109.3(4) . . . yes
N P2 C25 105.0(4) . . . yes
C19 P2 C25 103.5(4) . . . yes
P1 N P2 135.0(5) . . . yes
Te C1 C2 119.8(7) . . . yes
Te C1 C6 121.9(8) . . . yes
C2 C1 C6 118.3(9) . . . no
C1 C2 C3 119.6(10) . . . no
C2 C3 C4 122.1(11) . . . no
C3 C4 C5 117.5(11) . . . no
C4 C5 C6 121.6(11) . . . no
C1 C6 C5 121.0(11) . . . no
P1 C7 C8 123.4(8) . . . yes
P1 C7 C12 116.9(8) . . . yes
C8 C7 C12 119.5(9) . . . no
C7 C8 C9 120.4(9) . . . no
C8 C9 C10 119.7(10) . . . no
C9 C10 C11 119.6(10) . . . no
C10 C11 C12 121.0(11) . . . no
C7 C12 C11 119.7(10) . . . no
P1 C13 C14 120.4(8) . . . yes
P1 C13 C18 121.8(7) . . . yes
C14 C13 C18 117.8(9) . . . no
C13 C14 C15 120.0(10) . . . no
C14 C15 C16 120.6(10) . . . no
C15 C16 C17 119.9(10) . . . no
C16 C17 C18 120.2(10) . . . no
C13 C18 C17 121.4(9) . . . no
P2 C19 C20 121.7(8) . . . yes
P2 C19 C24 119.0(8) . . . yes
C20 C19 C24 119.0(10) . . . no
C19 C20 C21 120.8(10) . . . no
C20 C21 C22 120.1(12) . . . no
C21 C22 C23 118.6(11) . . . no
C22 C23 C24 121.4(11) . . . no
S2 C24 C19 123.8(8) . . . yes
S2 C24 C23 115.4(9) . . . yes
C19 C24 C23 120.1(12) . . . no
P2 C25 C26 120.4(8) . . . yes
P2 C25 C30 119.2(8) . . . yes
C26 C25 C30 120.4(10) . . . no
C25 C26 C27 119.5(10) . . . no
C26 C27 C28 119.8(10) . . . no
C27 C28 C29 119.7(11) . . . no
C28 C29 C30 120.5(11) . . . no
C25 C30 C29 120.0(10) . . . no

loop_
_geom_bond_atom_site_label_1
_geom_bond_atom_site_label_2
_geom_bond_distance
_geom_bond_site_symmetry_1
_geom_bond_site_symmetry_2
_geom_bond_publ_flag
Te S1 2.557(3) . . yes
Te C1 2.109(9) . . yes
S1 P1 2.042(3) . . yes
S2 C24 1.754(12) . . yes
P1 N 1.581(8) . . yes
P1 C7 1.813(10) . . yes
P1 C13 1.791(9) . . yes
P2 N 1.589(7) . . yes
P2 C19 1.821(10) . . yes
P2 C25 1.803(10) . . yes
C1 C2 1.373(15) . . no
C1 C6 1.363(14) . . no
C2 C3 1.382(15) . . no
C3 C4 1.370(16) . . no
C4 C5 1.345(19) . . no
C5 C6 1.383(14) . . no
C7 C8 1.371(14) . . no
C7 C12 1.375(15) . . no
C8 C9 1.406(15) . . no
C9 C10 1.365(17) . . no
C10 C11 1.370(16) . . no
C11 C12 1.390(15) . . no
C13 C14 1.407(14) . . no
C13 C18 1.369(14) . . no
C14 C15 1.383(15) . . no
C15 C16 1.350(16) . . no
C16 C17 1.374(15) . . no
C17 C18 1.368(14) . . no
C19 C20 1.354(15) . . no
C19 C24 1.358(14) . . no
C20 C21 1.389(16) . . no
C21 C22 1.352(17) . . no
C22 C23 1.36(2) . . no
C23 C24 1.368(16) . . no
C25 C26 1.379(14) . . no
C25 C30 1.367(15) . . no
C26 C27 1.390(16) . . no
C27 C28 1.383(16) . . no
C28 C29 1.371(16) . . no
C29 C30 1.379(16) . . no

loop_
_geom_torsion_atom_site_label_1
_geom_torsion_atom_site_label_2
_geom_torsion_atom_site_label_3
_geom_torsion_atom_site_label_4
_geom_torsion
_geom_torsion_site_symmetry_1
_geom_torsion_site_symmetry_2
_geom_torsion_site_symmetry_3
_geom_torsion_site_symmetry_4
_geom_torsion_publ_flag
C1 Te S1 P1 98.0(3) . . . . no
S1 Te C1 C2 68.1(9) . . . . no
S1 Te C1 C6 -111.2(9) . . . . no
Te S1 P1 N 51.4(4) . . . . no
Te S1 P1 C7 175.9(3) . . . . no
Te S1 P1 C13 -68.1(4) . . . . no
S1 P1 N P2 55.7(8) . . . . no
C7 P1 N P2 -65.1(8) . . . . no
C13 P1 N P2 177.6(7) . . . . no
S1 P1 C7 C8 3.1(9) . . . . no
S1 P1 C7 C12 -172.2(7) . . . . no
N P1 C7 C8 131.5(8) . . . . no
N P1 C7 C12 -43.9(9) . . . . no
C13 P1 C7 C8 -113.5(9) . . . . no
C13 P1 C7 C12 71.2(8) . . . . no
S1 P1 C13 C14 -72.1(9) . . . . no
S1 P1 C13 C18 106.9(9) . . . . no
N P1 C13 C14 160.6(8) . . . . no
N P1 C13 C18 -20.4(10) . . . . no
C7 P1 C13 C14 41.3(10) . . . . no
C7 P1 C13 C18 -139.7(9) . . . . no
C19 P2 N P1 67.5(8) . . . . no
C25 P2 N P1 178.0(7) . . . . no
N P2 C19 C20 89.2(9) . . . . no
N P2 C19 C24 -85.3(8) . . . . no
C25 P2 C19 C20 -22.3(10) . . . . no
C25 P2 C19 C24 163.3(8) . . . . no
N P2 C25 C26 166.6(8) . . . . no
N P2 C25 C30 -15.5(10) . . . . no
C19 P2 C25 C26 -78.8(9) . . . . no
C19 P2 C25 C30 99.1(9) . . . . no
Te C1 C2 C3 -179.0(8) . . . . no
C6 C1 C2 C3 0.3(16) . . . . no
Te C1 C6 C5 179.2(9) . . . . no
C2 C1 C6 C5 0.0(17) . . . . no
C1 C2 C3 C4 0.5(17) . . . . no
C2 C3 C4 C5 -1.4(18) . . . . no
C3 C4 C5 C6 1.6(18) . . . . no
C4 C5 C6 C1 -0.9(18) . . . . no
P1 C7 C8 C9 -173.3(8) . . . . no
C12 C7 C8 C9 1.9(15) . . . . no
P1 C7 C12 C11 173.9(8) . . . . no
C8 C7 C12 C11 -1.7(15) . . . . no
C7 C8 C9 C10 -1.0(15) . . . . no
C8 C9 C10 C11 -0.2(16) . . . . no
C9 C10 C11 C12 0.4(16) . . . . no
C10 C11 C12 C7 0.6(16) . . . . no
P1 C13 C14 C15 179.7(9) . . . . no
C18 C13 C14 C15 0.7(16) . . . . no
P1 C13 C18 C17 -178.4(9) . . . . no
C14 C13 C18 C17 0.7(17) . . . . no
C13 C14 C15 C16 -2.9(19) . . . . no
C14 C15 C16 C17 4(2) . . . . no
C15 C16 C17 C18 -2.4(18) . . . . no
C16 C17 C18 C13 0.2(18) . . . . no
P2 C19 C20 C21 -174.2(8) . . . . no
C24 C19 C20 C21 0.2(16) . . . . no
P2 C19 C24 S2 -17.9(12) . . . . no
P2 C19 C24 C23 172.5(8) . . . . no
C20 C19 C24 S2 167.5(8) . . . . no
C20 C19 C24 C23 -2.1(15) . . . . no
C19 C20 C21 C22 0.3(17) . . . . no
C20 C21 C22 C23 1.1(17) . . . . no
C21 C22 C23 C24 -3.0(17) . . . . no
C22 C23 C24 S2 -166.9(9) . . . . no
C22 C23 C24 C19 3.6(17) . . . . no
P2 C25 C26 C27 176.7(8) . . . . no
C30 C25 C26 C27 -1.2(16) . . . . no
P2 C25 C30 C29 -175.8(9) . . . . no
C26 C25 C30 C29 2.2(16) . . . . no
C25 C26 C27 C28 -1.3(17) . . . . no
C26 C27 C28 C29 2.9(17) . . . . no
C27 C28 C29 C30 -2.0(17) . . . . no
C28 C29 C30 C25 -0.5(17) . . . . no
